data_7206420
loop_
_publ_author_name
'Gelbrich, Thomas'
'Rossi, Denise'
'H\"afele, Clemens A.'
'Griesser, Ulrich J.'

_publ_section_title
;
 Barbiturates with hydrogen-bonded layer and framework structures
;
_journal_issue 17
_journal_name_full CrystEngComm
_journal_page_first 5502
_journal_paper_doi 10.1039/c1ce05430a
_journal_volume 13
_journal_year 2011
_chemical_formula_moiety 'C4 H2 Cl2 N2 O3'
_chemical_formula_sum 'C4 H2 Cl2 N2 O3'
_chemical_formula_weight 196.98
_chemical_melting_point 473
_chemical_name_systematic
;
5,5-dichlorobarbituric acid
;
_space_group_IT_number 9
_symmetry_cell_setting monoclinic
_symmetry_space_group_name_Hall 'C -2yc'
_symmetry_space_group_name_H-M 'C 1 c 1'
_atom_sites_solution_hydrogens geom
_atom_sites_solution_primary direct
_atom_sites_solution_secondary difmap
_audit_creation_method SHELXL-97
_cell_angle_alpha 90.00
_cell_angle_beta 100.481(3)
_cell_angle_gamma 90.00
_cell_formula_units_Z 16
_cell_length_a 11.5440(3)
_cell_length_b 11.5528(3)
_cell_length_c 20.0656(5)
_cell_measurement_reflns_used 5077
_cell_measurement_temperature 173(2)
_cell_measurement_theta_max 27.8760
_cell_measurement_theta_min 3.2786
_cell_volume 2631.41(12)
_computing_cell_refinement
;
CrysAlisPro, Oxford Diffraction Ltd.,
Version 1.171.33.55 (release 05-01-2010 CrysAlis171 .NET)
(compiled Jan 5 2010,16:28:46)
;
_computing_data_collection
;
CrysAlisPro, Oxford Diffraction Ltd.,
Version 1.171.33.55 (release 05-01-2010 CrysAlis171 .NET)
(compiled Jan 5 2010,16:28:46)
;
_computing_data_reduction
;
CrysAlisPro, Oxford Diffraction Ltd.,
Version 1.171.33.55 (release 05-01-2010 CrysAlis171 .NET)
(compiled Jan 5 2010,16:28:46)
;
_computing_structure_refinement 'SHELXL-97 (Sheldrick, 2008)'
_computing_structure_solution 'SHELXS-97 (Sheldrick, 2008)'
_diffrn_ambient_temperature 173(2)
_diffrn_detector_area_resol_mean 10.3575
_diffrn_measured_fraction_theta_full 0.994
_diffrn_measured_fraction_theta_max 0.988
_diffrn_measurement_device_type 'Xcalibur, Ruby, Gemini ultra'
_diffrn_measurement_method '\w scans'
_diffrn_radiation_monochromator graphite
_diffrn_radiation_source 'Enhance (Mo) X-ray Source'
_diffrn_radiation_type MoK\a
_diffrn_radiation_wavelength 0.71073
_diffrn_reflns_av_R_equivalents 0.0310
_diffrn_reflns_av_sigmaI/netI 0.0320
_diffrn_reflns_limit_h_max 14
_diffrn_reflns_limit_h_min -14
_diffrn_reflns_limit_k_max 14
_diffrn_reflns_limit_k_min -13
_diffrn_reflns_limit_l_max 24
_diffrn_reflns_limit_l_min -14
_diffrn_reflns_number 6733
_diffrn_reflns_theta_full 25.00
_diffrn_reflns_theta_max 25.99
_diffrn_reflns_theta_min 3.46
_exptl_absorpt_coefficient_mu 0.936
_exptl_absorpt_correction_T_max 1.00000
_exptl_absorpt_correction_T_min 0.89902
_exptl_absorpt_correction_type multi-scan
_exptl_absorpt_process_details
;
CrysAlisPro, Oxford Diffraction Ltd.,
Version 1.171.33.66 (release 28-04-2010 CrysAlis171 .NET)
(compiled Apr 28 2010,14:27:37)
Empirical absorption correction using spherical harmonics,
implemented in SCALE3 ABSPACK scaling algorithm.
;
_exptl_crystal_colour colourless
_exptl_crystal_density_diffrn 1.989
_exptl_crystal_density_method 'not measured'
_exptl_crystal_description block
_exptl_crystal_F_000 1568
_exptl_crystal_size_max 0.30
_exptl_crystal_size_mid 0.20
_exptl_crystal_size_min 0.20
_refine_diff_density_max 0.389
_refine_diff_density_min -0.230
_refine_diff_density_rms 0.056
_refine_ls_abs_structure_details 'Flack H D (1983), Acta Cryst. A39, 876-881'
_refine_ls_abs_structure_Flack 0.01(4)
_refine_ls_extinction_method none
_refine_ls_goodness_of_fit_ref 0.983
_refine_ls_hydrogen_treatment mixed
_refine_ls_matrix_type full
_refine_ls_number_parameters 421
_refine_ls_number_reflns 3529
_refine_ls_number_restraints 10
_refine_ls_restrained_S_all 0.982
_refine_ls_R_factor_all 0.0261
_refine_ls_R_factor_gt 0.0235
_refine_ls_shift/su_max 0.000
_refine_ls_shift/su_mean 0.000
_refine_ls_structure_factor_coef Fsqd
_refine_ls_weighting_details 'calc w=1/[\s^2^(Fo^2^)+(0.0352P)^2^+0.0000P] where P=(Fo^2^+2Fc^2^)/3'
_refine_ls_weighting_scheme calc
_refine_ls_wR_factor_gt 0.0567
_refine_ls_wR_factor_ref 0.0572
_reflns_number_gt 3225
_reflns_number_total 3529
_reflns_threshold_expression >2sigma(I)
_cod_data_source_file c1ce05430a.txt
_cod_data_source_block 2a
_cod_original_sg_symbol_Hall 'C -2yc '
_cod_original_sg_symbol_H-M Cc
_cod_database_code 7206420

loop_
_symmetry_equiv_pos_as_xyz
'x, y, z'
'x, -y, z+1/2'
'x+1/2, y+1/2, z'
'x+1/2, -y+1/2, z+1/2'

loop_
_atom_site_label
_atom_site_type_symbol
_atom_site_fract_x
_atom_site_fract_y
_atom_site_fract_z
_atom_site_U_iso_or_equiv
_atom_site_adp_type
_atom_site_occupancy
_atom_site_symmetry_multiplicity
_atom_site_calc_flag
_atom_site_refinement_flags
Cl1A Cl 0.92908(7) 0.92091(7) 0.50019(5) 0.0202(2) Uani 1 1 d .
Cl2A Cl 0.89941(7) 0.70959(7) 0.41977(4) 0.02113(19) Uani 1 1 d .
N1A N 0.7474(2) 0.6779(2) 0.55574(15) 0.0156(6) Uani 1 1 d D
H1A H 0.750(3) 0.638(3) 0.5926(12) 0.019 Uiso 1 1 d D
N3A N 0.6306(2) 0.7665(2) 0.46243(13) 0.0132(6) Uani 1 1 d D
H3A H 0.5591(18) 0.781(3) 0.4428(16) 0.016 Uiso 1 1 d D
O2A O 0.55057(17) 0.64652(18) 0.53069(11) 0.0172(5) Uani 1 1 d .
O4A O 0.7021(2) 0.90652(19) 0.40286(12) 0.0173(5) Uani 1 1 d .
O6A O 0.94320(19) 0.7026(2) 0.58084(13) 0.0244(6) Uani 1 1 d .
C2A C 0.6372(3) 0.6931(3) 0.51696(17) 0.0133(7) Uani 1 1 d .
C4A C 0.7183(3) 0.8309(3) 0.44451(16) 0.0135(7) Uani 1 1 d .
C5A C 0.8422(3) 0.7961(3) 0.47980(18) 0.0128(7) Uani 1 1 d .
C6A C 0.8514(3) 0.7215(3) 0.54415(16) 0.0139(7) Uani 1 1 d .
Cl1B Cl 0.39869(8) 0.52123(8) 0.80488(5) 0.0243(2) Uani 1 1 d .
Cl2B Cl 0.36994(8) 0.31129(7) 0.72370(5) 0.0210(2) Uani 1 1 d .
N1B N 0.5510(3) 0.5550(2) 0.66908(15) 0.0179(7) Uani 1 1 d D
H1B H 0.549(3) 0.599(3) 0.6340(13) 0.022 Uiso 1 1 d D
N3B N 0.6679(2) 0.4679(2) 0.76276(14) 0.0139(6) Uani 1 1 d D
H3B H 0.7368(19) 0.458(3) 0.7855(15) 0.017 Uiso 1 1 d D
O2B O 0.74738(18) 0.58659(19) 0.69320(12) 0.0170(5) Uani 1 1 d .
O4B O 0.5978(2) 0.32481(19) 0.82058(13) 0.0194(6) Uani 1 1 d .
O6B O 0.3545(2) 0.5305(2) 0.64385(13) 0.0269(6) Uani 1 1 d .
C2B C 0.6609(3) 0.5400(3) 0.70738(17) 0.0119(7) Uani 1 1 d .
C4B C 0.5790(3) 0.4007(3) 0.77909(16) 0.0134(7) Uani 1 1 d .
C5B C 0.4549(3) 0.4354(3) 0.74383(17) 0.0135(7) Uani 1 1 d .
C6B C 0.4470(3) 0.5107(3) 0.68090(17) 0.0161(7) Uani 1 1 d .
Cl1C Cl 0.61750(7) -0.20023(7) 0.79965(4) 0.0228(2) Uani 1 1 d .
Cl2C Cl 0.37961(7) -0.20165(7) 0.72238(5) 0.0211(2) Uani 1 1 d .
N1C N 0.6029(2) 0.0000(2) 0.66646(14) 0.0160(6) Uani 1 1 d D
H1C H 0.625(3) 0.013(3) 0.6291(12) 0.019 Uiso 1 1 d D
N3C N 0.5476(2) 0.0843(2) 0.76181(13) 0.0136(6) Uani 1 1 d D
H3C H 0.545(3) 0.147(2) 0.7836(16) 0.016 Uiso 1 1 d D
O2C O 0.64280(19) 0.18792(18) 0.69296(12) 0.0162(5) Uani 1 1 d .
O4C O 0.42751(18) -0.0088(2) 0.82131(12) 0.0195(5) Uani 1 1 d .
O6C O 0.5703(2) -0.18803(19) 0.64016(13) 0.0274(6) Uani 1 1 d .
C2C C 0.6018(3) 0.0961(3) 0.70595(17) 0.0136(7) Uani 1 1 d .
C4C C 0.4889(3) -0.0111(3) 0.77901(17) 0.0140(7) Uani 1 1 d .
C5C C 0.5110(3) -0.1219(3) 0.74137(16) 0.0135(7) Uani 1 1 d .
C6C C 0.5630(3) -0.1086(3) 0.67717(16) 0.0151(7) Uani 1 1 d .
Cl1D Cl 0.91863(8) 0.43451(7) 0.50176(5) 0.0207(2) Uani 1 1 d .
Cl2 Cl 0.68094(8) 0.42990(7) 0.42349(5) 0.0220(2) Uani 1 1 d .
N1D N 0.6945(3) 0.2324(2) 0.55771(15) 0.0167(6) Uani 1 1 d D
H1D H 0.661(3) 0.227(3) 0.5927(13) 0.020 Uiso 1 1 d D
N3D N 0.7506(2) 0.1473(2) 0.46270(13) 0.0153(6) Uani 1 1 d D
H3D H 0.760(3) 0.082(2) 0.4413(16) 0.018 Uiso 1 1 d D
O2D O 0.65515(19) 0.04412(18) 0.53172(12) 0.0173(5) Uani 1 1 d .
O4D O 0.8745(2) 0.2384(2) 0.40445(12) 0.0189(6) Uani 1 1 d .
O6D O 0.7269(2) 0.42083(18) 0.58400(13) 0.0260(6) Uani 1 1 d .
C2D C 0.6965(3) 0.1356(3) 0.51819(16) 0.0132(7) Uani 1 1 d .
C4D C 0.8121(3) 0.2411(3) 0.44642(16) 0.0132(7) Uani 1 1 d .
C5D C 0.7890(3) 0.3543(3) 0.48286(17) 0.0157(7) Uani 1 1 d .
C6D C 0.7349(3) 0.3406(3) 0.54669(16) 0.0147(7) Uani 1 1 d .

loop_
_atom_site_aniso_label
_atom_site_aniso_U_11
_atom_site_aniso_U_22
_atom_site_aniso_U_33
_atom_site_aniso_U_23
_atom_site_aniso_U_13
_atom_site_aniso_U_12
Cl1A 0.0142(4) 0.0166(4) 0.0292(5) -0.0024(4) 0.0024(4) -0.0055(3)
Cl2A 0.0255(5) 0.0215(4) 0.0192(5) -0.0033(4) 0.0113(4) 0.0049(4)
N1A 0.0145(15) 0.0179(16) 0.0147(15) 0.0087(11) 0.0037(13) 0.0009(11)
N3A 0.0087(13) 0.0174(14) 0.0124(14) 0.0028(12) -0.0010(11) 0.0009(11)
O2A 0.0160(12) 0.0184(12) 0.0182(12) 0.0001(10) 0.0056(10) -0.0059(10)
O4A 0.0216(13) 0.0159(12) 0.0135(13) 0.0029(10) 0.0002(10) -0.0032(10)
O6A 0.0135(13) 0.0375(15) 0.0206(14) 0.0083(11) -0.0015(12) 0.0016(10)
C2A 0.0173(19) 0.0119(16) 0.0112(17) -0.0039(13) 0.0041(15) -0.0015(13)
C4A 0.0180(17) 0.0117(15) 0.0112(17) -0.0042(14) 0.0039(14) 0.0024(13)
C5A 0.0133(17) 0.0114(16) 0.0158(18) 0.0001(13) 0.0085(15) -0.0004(12)
C6A 0.0154(17) 0.0152(17) 0.0121(17) -0.0036(13) 0.0048(14) -0.0011(13)
Cl1B 0.0319(5) 0.0217(4) 0.0223(5) -0.0025(4) 0.0129(4) 0.0054(4)
Cl2B 0.0164(5) 0.0171(4) 0.0294(6) -0.0034(4) 0.0041(4) -0.0047(3)
N1B 0.0165(16) 0.0215(16) 0.0150(15) 0.0081(12) 0.0008(13) -0.0031(11)
N3B 0.0090(12) 0.0192(14) 0.0130(14) 0.0023(12) 0.0008(11) -0.0021(11)
O2B 0.0141(11) 0.0172(12) 0.0209(12) 0.0015(10) 0.0068(10) -0.0051(9)
O4B 0.0200(14) 0.0177(12) 0.0196(15) 0.0065(11) 0.0009(11) -0.0020(9)
O6B 0.0119(13) 0.0426(15) 0.0248(15) 0.0089(12) -0.0004(11) 0.0013(11)
C2B 0.0149(17) 0.0072(15) 0.0133(17) -0.0020(13) 0.0021(15) 0.0011(12)
C4B 0.0185(17) 0.0120(15) 0.0105(16) -0.0014(14) 0.0044(14) -0.0034(14)
C5B 0.0130(17) 0.0161(17) 0.0120(17) -0.0039(13) 0.0036(15) -0.0030(13)
C6B 0.0160(17) 0.0180(18) 0.0151(17) -0.0028(14) 0.0051(15) 0.0003(13)
Cl1C 0.0217(4) 0.0276(5) 0.0173(5) 0.0065(4) -0.0012(4) 0.0087(4)
Cl2C 0.0142(4) 0.0174(4) 0.0309(5) -0.0045(4) 0.0019(4) -0.0056(3)
N1C 0.0239(15) 0.0136(14) 0.0135(15) -0.0008(12) 0.0109(13) -0.0031(11)
N3C 0.0203(14) 0.0104(13) 0.0109(14) -0.0018(11) 0.0049(12) -0.0028(11)
O2C 0.0187(12) 0.0146(12) 0.0158(12) 0.0002(10) 0.0049(10) -0.0058(9)
O4C 0.0209(13) 0.0219(12) 0.0192(13) -0.0004(10) 0.0128(11) -0.0051(10)
O6C 0.0488(17) 0.0157(13) 0.0209(15) -0.0051(10) 0.0152(13) -0.0020(11)
C2C 0.0131(17) 0.0145(17) 0.0121(17) 0.0021(14) -0.0003(15) 0.0000(14)
C4C 0.0117(16) 0.0161(16) 0.0124(17) 0.0010(13) -0.0028(14) -0.0014(13)
C5C 0.0137(16) 0.0115(15) 0.0133(16) 0.0032(13) -0.0025(14) -0.0005(12)
C6C 0.0165(17) 0.0141(16) 0.0144(17) 0.0043(14) 0.0021(14) -0.0006(13)
Cl1D 0.0149(4) 0.0164(4) 0.0300(6) -0.0022(4) 0.0019(4) -0.0047(3)
Cl2 0.0201(5) 0.0257(5) 0.0190(5) 0.0074(4) 0.0006(4) 0.0070(3)
N1D 0.0236(16) 0.0137(14) 0.0149(15) -0.0006(12) 0.0094(13) -0.0033(12)
N3D 0.0198(14) 0.0110(13) 0.0163(14) -0.0040(12) 0.0063(12) -0.0023(12)
O2D 0.0207(12) 0.0136(12) 0.0181(12) 0.0022(9) 0.0052(10) -0.0062(9)
O4D 0.0225(13) 0.0208(13) 0.0162(13) -0.0017(11) 0.0109(11) -0.0018(11)
O6D 0.0469(17) 0.0147(13) 0.0189(14) -0.0029(10) 0.0124(13) -0.0022(11)
C2D 0.0100(16) 0.0139(17) 0.0148(17) -0.0011(13) -0.0002(14) 0.0009(13)
C4D 0.0088(15) 0.0156(16) 0.0142(17) 0.0027(13) -0.0003(14) 0.0012(12)
C5D 0.0132(17) 0.0158(17) 0.0167(18) 0.0041(14) -0.0004(15) -0.0033(14)
C6D 0.0203(17) 0.0100(16) 0.0122(17) 0.0006(14) -0.0009(14) 0.0021(13)

loop_
_atom_type_symbol
_atom_type_description
_atom_type_scat_dispersion_real
_atom_type_scat_dispersion_imag
_atom_type_scat_source
C C 0.0033 0.0016 'International Tables Vol C Tables 4.2.6.8 and 6.1.1.4'
H H 0.0000 0.0000 'International Tables Vol C Tables 4.2.6.8 and 6.1.1.4'
N N 0.0061 0.0033 'International Tables Vol C Tables 4.2.6.8 and 6.1.1.4'
O O 0.0106 0.0060 'International Tables Vol C Tables 4.2.6.8 and 6.1.1.4'
Cl Cl 0.1484 0.1585 'International Tables Vol C Tables 4.2.6.8 and 6.1.1.4'

loop_
_geom_angle_atom_site_label_1
_geom_angle_atom_site_label_2
_geom_angle_atom_site_label_3
_geom_angle
C6A N1A C2A 127.6(3)
C4A N3A C2A 127.8(3)
O2A C2A N3A 121.8(3)
O2A C2A N1A 122.1(3)
N3A C2A N1A 116.1(3)
O4A C4A N3A 123.7(3)
O4A C4A C5A 121.8(3)
N3A C4A C5A 114.4(3)
C4A C5A C6A 116.8(3)
C4A C5A Cl1A 109.7(2)
C6A C5A Cl1A 108.3(2)
C4A C5A Cl2A 105.4(2)
C6A C5A Cl2A 106.0(2)
Cl1A C5A Cl2A 110.55(17)
O6A C6A N1A 122.6(3)
O6A C6A C5A 122.5(3)
N1A C6A C5A 115.0(3)
C6B N1B C2B 127.5(3)
C4B N3B C2B 126.6(3)
O2B C2B N1B 122.0(3)
O2B C2B N3B 121.8(3)
N1B C2B N3B 116.2(3)
O4B C4B N3B 121.9(3)
O4B C4B C5B 123.1(3)
N3B C4B C5B 114.8(3)
C6B C5B C4B 116.2(3)
C6B C5B Cl2B 109.4(2)
C4B C5B Cl2B 109.4(2)
C6B C5B Cl1B 106.1(2)
C4B C5B Cl1B 104.7(2)
Cl2B C5B Cl1B 110.88(18)
O6B C6B N1B 122.0(3)
O6B C6B C5B 122.1(3)
N1B C6B C5B 115.9(3)
C2C N1C C6C 128.0(3)
C4C N3C C2C 126.8(3)
O2C C2C N1C 122.9(3)
O2C C2C N3C 120.8(3)
N1C C2C N3C 116.3(3)
O4C C4C N3C 122.9(3)
O4C C4C C5C 122.6(3)
N3C C4C C5C 114.4(3)
C6C C5C C4C 117.3(3)
C6C C5C Cl2C 109.1(2)
C4C C5C Cl2C 109.3(2)
C6C C5C Cl1C 105.9(2)
C4C C5C Cl1C 104.9(2)
Cl2C C5C Cl1C 110.00(17)
O6C C6C N1C 123.0(3)
O6C C6C C5C 122.1(3)
N1C C6C C5C 114.9(3)
C6D N1D C2D 127.5(3)
C4D N3D C2D 127.0(3)
O2D C2D N1D 122.2(3)
O2D C2D N3D 121.4(3)
N1D C2D N3D 116.4(3)
O4D C4D N3D 123.3(3)
O4D C4D C5D 122.0(3)
N3D C4D C5D 114.6(3)
C6D C5D C4D 116.1(3)
C6D C5D Cl1D 109.7(2)
C4D C5D Cl1D 109.8(2)
C6D C5D Cl2 105.4(2)
C4D C5D Cl2 104.9(2)
Cl1D C5D Cl2 110.65(17)
O6D C6D N1D 122.4(3)
O6D C6D C5D 121.9(3)
N1D C6D C5D 115.6(3)

loop_
_geom_bond_atom_site_label_1
_geom_bond_atom_site_label_2
_geom_bond_distance
Cl1A C5A 1.761(3)
Cl2A C5A 1.782(3)
N1A C6A 1.361(4)
N1A C2A 1.376(4)
N3A C4A 1.356(4)
N3A C2A 1.375(4)
O2A C2A 1.211(4)
O4A C4A 1.200(4)
O6A C6A 1.195(4)
C4A C5A 1.531(4)
C5A C6A 1.540(5)
Cl1B C5B 1.787(3)
Cl2B C5B 1.742(3)
N1B C6B 1.365(4)
N1B C2B 1.370(4)
N3B C4B 1.374(4)
N3B C2B 1.379(4)
O2B C2B 1.212(4)
O4B C4B 1.202(4)
O6B C6B 1.207(4)
C4B C5B 1.531(4)
C5B C6B 1.522(5)
Cl1C C5C 1.782(3)
Cl2C C5C 1.756(3)
N1C C2C 1.365(4)
N1C C6C 1.367(4)
N3C C4C 1.370(4)
N3C C2C 1.386(4)
O2C C2C 1.209(4)
O4C C4C 1.201(4)
O6C C6C 1.193(4)
C4C C5C 1.532(5)
C5C C6C 1.525(4)
Cl1D C5D 1.742(3)
Cl2 C5D 1.788(3)
N1D C6D 1.367(4)
N1D C2D 1.373(4)
N3D C4D 1.367(4)
N3D C2D 1.379(4)
O2D C2D 1.211(4)
O4D C4D 1.204(4)
O6D C6D 1.206(4)
C4D C5D 1.545(5)
C5D C6D 1.532(5)

loop_
_geom_hbond_atom_site_label_D
_geom_hbond_atom_site_label_H
_geom_hbond_atom_site_label_A
_geom_hbond_distance_DH
_geom_hbond_distance_HA
_geom_hbond_distance_DA
_geom_hbond_angle_DHA
_geom_hbond_site_symmetry_A
N1A H1A O2B 0.866(18) 2.11(2) 2.953(4) 164(3) .
N3A H3A O4D 0.865(18) 2.19(2) 2.992(4) 155(3) 3_455
N1B H1B O2A 0.866(18) 2.15(2) 2.970(4) 159(3) .
N3B H3B O4C 0.849(18) 2.22(2) 3.025(3) 158(3) 3
N1C H1C O2D 0.847(18) 2.078(19) 2.920(3) 172(3) .
N3C H3C O4B 0.852(18) 2.23(2) 3.033(3) 157(3) .
N1D H1D O2C 0.864(18) 2.11(2) 2.928(4) 158(3) .
N3D H3D O4A 0.886(18) 2.23(2) 3.041(3) 153(3) 1_545
